data_4087325
loop_
_publ_author_name
'Paul, Ursula S. D.'
'Radius, Udo'

_publ_section_title
;
 Synthesis and Reactivity of Cyclic (Alkyl)(Amino)Carbene Stabilized
 Nickel Carbonyl Complexes
;
_journal_issue 7
_journal_name_full Organometallics
_journal_page_first 1398
_journal_paper_doi 10.1021/acs.organomet.7b00109
_journal_volume 36
_journal_year 2017
_chemical_formula_moiety 'C24 H38 Cl N Ni'
_chemical_formula_sum 'C24 H38 Cl N Ni'
_chemical_formula_weight 434.71
_space_group_crystal_system orthorhombic
_space_group_IT_number 61
_space_group_name_Hall '-P 2ac 2ab'
_space_group_name_H-M_alt 'P b c a'
_symmetry_space_group_name_Hall '-P 2ac 2ab'
_symmetry_space_group_name_H-M 'P b c a'
_atom_sites_solution_hydrogens geom
_audit_creation_method SHELXL-2014/7
_cell_angle_alpha 90
_cell_angle_beta 90
_cell_angle_gamma 90
_cell_formula_units_Z 8
_cell_length_a 15.7561(9)
_cell_length_b 15.8387(9)
_cell_length_c 18.7715(10)
_cell_measurement_reflns_used 8605
_cell_measurement_temperature 100(2)
_cell_measurement_theta_max 25.99
_cell_measurement_theta_min 2.16
_cell_volume 4684.5(5)
_computing_cell_refinement 'Saint-NT v. 7.23'
_computing_data_collection 'APEX2 ver. 2014.1 (Bruker AXS)'
_computing_data_reduction 'Saint-NT v. 7.23'
_computing_molecular_graphics 'XP ver. 5.1 (Bruker AXS, 1998)'
_computing_publication_material 'SHELXL-2014 (Sheldrick, 2014)'
_computing_structure_refinement 'SHELXL-2014/6 (Sheldrick, 2014)'
_computing_structure_solution 'SHELXL-2014 (Sheldrick, 2014)'
_diffrn_ambient_temperature 100(2)
_diffrn_measured_fraction_theta_full 1.000
_diffrn_measured_fraction_theta_max 1.000
_diffrn_measurement_device_type 'Bruker X8-APEX II'
_diffrn_measurement_method '\f and \w scans'
_diffrn_radiation_monochromator helios
_diffrn_radiation_source 'rotating anode'
_diffrn_radiation_type MoK\a
_diffrn_radiation_wavelength 0.71073
_diffrn_reflns_av_R_equivalents 0.0405
_diffrn_reflns_av_unetI/netI 0.0290
_diffrn_reflns_Laue_measured_fraction_full 1.000
_diffrn_reflns_Laue_measured_fraction_max 1.000
_diffrn_reflns_limit_h_max 19
_diffrn_reflns_limit_h_min -15
_diffrn_reflns_limit_k_max 19
_diffrn_reflns_limit_k_min -13
_diffrn_reflns_limit_l_max 18
_diffrn_reflns_limit_l_min -23
_diffrn_reflns_number 31349
_diffrn_reflns_point_group_measured_fraction_full 1.000
_diffrn_reflns_point_group_measured_fraction_max 1.000
_diffrn_reflns_theta_full 26.000
_diffrn_reflns_theta_max 26.057
_diffrn_reflns_theta_min 2.122
_exptl_absorpt_coefficient_mu 0.951
_exptl_absorpt_correction_T_max 0.7453
_exptl_absorpt_correction_T_min 0.6803
_exptl_absorpt_correction_type analytical
_exptl_absorpt_process_details 'Sadabs 2014/3 (Bruker 2014)'
_exptl_crystal_colour orange
_exptl_crystal_density_diffrn 1.233
_exptl_crystal_description block
_exptl_crystal_F_000 1872
_exptl_crystal_size_max 0.157
_exptl_crystal_size_mid 0.117
_exptl_crystal_size_min 0.089
_refine_diff_density_max 0.412
_refine_diff_density_min -0.359
_refine_diff_density_rms 0.054
_refine_ls_extinction_method none
_refine_ls_goodness_of_fit_ref 1.038
_refine_ls_hydrogen_treatment constr
_refine_ls_matrix_type full
_refine_ls_number_parameters 325
_refine_ls_number_reflns 4636
_refine_ls_number_restraints 126
_refine_ls_restrained_S_all 1.049
_refine_ls_R_factor_all 0.0532
_refine_ls_R_factor_gt 0.0353
_refine_ls_shift/su_max 0.000
_refine_ls_shift/su_mean 0.000
_refine_ls_structure_factor_coef Fsqd
_refine_ls_weighting_details 'w=1/[\s^2^(Fo^2^)+(0.0274P)^2^+4.9789P] where P=(Fo^2^+2Fc^2^)/3'
_refine_ls_weighting_scheme calc
_refine_ls_wR_factor_gt 0.0775
_refine_ls_wR_factor_ref 0.0869
_reflns_Friedel_coverage 0.000
_reflns_number_gt 3601
_reflns_number_total 4636
_reflns_threshold_expression 'I > 2\s(I)'
_cod_data_source_file om7b00109_si_002.cif
_cod_data_source_block compound_6
_cod_database_code 4087325
_shelx_shelxl_version_number 2014/7
_shelx_space_group_comment
;
The symmetry employed for this shelxl refinement is uniquely defined
by the following loop, which should always be used as a source of
symmetry information in preference to the above space-group names.
They are only intended as comments.
;
_shelx_estimated_absorpt_t_min 0.865
_shelx_estimated_absorpt_t_max 0.920

loop_
_space_group_symop_operation_xyz
'x, y, z'
'-x+1/2, -y, z+1/2'
'x+1/2, -y+1/2, -z'
'-x, y+1/2, -z+1/2'
'-x, -y, -z'
'x-1/2, y, -z-1/2'
'-x-1/2, y-1/2, z'
'x, -y-1/2, z-1/2'

loop_
_atom_site_label
_atom_site_type_symbol
_atom_site_fract_x
_atom_site_fract_y
_atom_site_fract_z
_atom_site_U_iso_or_equiv
_atom_site_adp_type
_atom_site_occupancy
_atom_site_site_symmetry_order
_atom_site_calc_flag
_atom_site_refinement_flags_posn
_atom_site_refinement_flags_adp
_atom_site_refinement_flags_occupancy
_atom_site_disorder_assembly
_atom_site_disorder_group
N1 N 0.40107(10) 0.10039(11) 0.35603(9) 0.0199(4) Uani 1 1 d . . . . .
C31 C 0.37805(12) 0.13830(13) 0.29710(11) 0.0200(4) Uani 1 1 d . . . . .
C32 C 0.45737(14) 0.02224(13) 0.34449(12) 0.0250(5) Uani 1 1 d . . . . .
C33 C 0.42779(16) -0.00243(14) 0.27047(12) 0.0306(5) Uani 1 1 d . . . . .
H33A H 0.3812 -0.0442 0.2734 0.037 Uiso 1 1 calc R U . . .
H33B H 0.4751 -0.0274 0.2429 0.037 Uiso 1 1 calc R U . . .
C34 C 0.39661(19) 0.07930(14) 0.23482(12) 0.0377(6) Uani 1 1 d . . . . .
C35 C 0.44384(18) -0.04784(17) 0.39798(13) 0.0427(7) Uani 1 1 d . . . . .
H35A H 0.3858 -0.0695 0.3936 0.064 Uiso 1 1 calc R U . . .
H35B H 0.4526 -0.0259 0.4462 0.064 Uiso 1 1 calc R U . . .
H35C H 0.4843 -0.0936 0.3888 0.064 Uiso 1 1 calc R U . . .
C36 C 0.54954(16) 0.04940(19) 0.34722(19) 0.0575(9) Uani 1 1 d . . . . .
H36A H 0.5581 0.0977 0.3154 0.086 Uiso 1 1 calc R U . . .
H36B H 0.5858 0.0025 0.3319 0.086 Uiso 1 1 calc R U . . .
H36C H 0.5643 0.0655 0.3961 0.086 Uiso 1 1 calc R U . . .
C37 C 0.3314(7) 0.0690(5) 0.1845(5) 0.0444(12) Uani 0.442(8) 1 d . U P A 1
H37A H 0.3501 0.0300 0.1471 0.067 Uiso 0.442(8) 1 calc R U P A 1
H37B H 0.2809 0.0459 0.2080 0.067 Uiso 0.442(8) 1 calc R U P A 1
H37C H 0.3175 0.1238 0.1632 0.067 Uiso 0.442(8) 1 calc R U P A 1
C38 C 0.4806(6) 0.1208(5) 0.1931(4) 0.0401(13) Uani 0.442(8) 1 d . U P A 1
H38A H 0.5270 0.1285 0.2273 0.060 Uiso 0.442(8) 1 calc R U P A 1
H38B H 0.4990 0.0826 0.1551 0.060 Uiso 0.442(8) 1 calc R U P A 1
H38C H 0.4650 0.1755 0.1726 0.060 Uiso 0.442(8) 1 calc R U P A 1
C39 C 0.2988(5) 0.0626(4) 0.2049(3) 0.0413(12) Uani 0.558(8) 1 d . U P A 2
H39A H 0.2628 0.0429 0.2441 0.062 Uiso 0.558(8) 1 calc R U P A 2
H39B H 0.2757 0.1154 0.1857 0.062 Uiso 0.558(8) 1 calc R U P A 2
H39C H 0.3001 0.0197 0.1673 0.062 Uiso 0.558(8) 1 calc R U P A 2
C40 C 0.4453(5) 0.1082(4) 0.1734(3) 0.0437(11) Uani 0.558(8) 1 d . U P A 2
H40A H 0.4509 0.0620 0.1389 0.066 Uiso 0.558(8) 1 calc R U P A 2
H40B H 0.4160 0.1559 0.1509 0.066 Uiso 0.558(8) 1 calc R U P A 2
H40C H 0.5019 0.1262 0.1890 0.066 Uiso 0.558(8) 1 calc R U P A 2
C41 C 0.38092(13) 0.13164(14) 0.42758(11) 0.0238(5) Uani 1 1 d . . . . .
C42 C 0.31227(14) 0.09465(15) 0.46441(11) 0.0278(5) Uani 1 1 d . . . . .
C43 C 0.29533(16) 0.12292(18) 0.53338(13) 0.0403(6) Uani 1 1 d . . . . .
H43 H 0.2491 0.0991 0.5589 0.048 Uiso 1 1 calc R U . . .
C44 C 0.34384(17) 0.1844(2) 0.56536(14) 0.0496(8) Uani 1 1 d . . . . .
H44 H 0.3323 0.2013 0.6129 0.059 Uiso 1 1 calc R U . . .
C45 C 0.40858(17) 0.22070(18) 0.52815(14) 0.0435(7) Uani 1 1 d . . . . .
H45 H 0.4410 0.2639 0.5503 0.052 Uiso 1 1 calc R U . . .
C46 C 0.42913(14) 0.19658(15) 0.45831(12) 0.0296(5) Uani 1 1 d . . . . .
C47 C 0.25363(14) 0.02620(14) 0.43581(12) 0.0279(5) Uani 1 1 d . . . . .
H47 H 0.2735 0.0096 0.3872 0.033 Uiso 1 1 calc R U . . .
C48 C 0.16141(15) 0.05602(16) 0.43048(14) 0.0382(6) Uani 1 1 d . . . . .
H48A H 0.1588 0.1076 0.4017 0.057 Uiso 1 1 calc R U . . .
H48B H 0.1394 0.0677 0.4783 0.057 Uiso 1 1 calc R U . . .
H48C H 0.1270 0.0119 0.4080 0.057 Uiso 1 1 calc R U . . .
C49 C 0.25399(18) -0.05251(17) 0.48374(14) 0.0428(7) Uani 1 1 d . . . . .
H49A H 0.2225 -0.0981 0.4604 0.064 Uiso 1 1 calc R U . . .
H49B H 0.2271 -0.0390 0.5294 0.064 Uiso 1 1 calc R U . . .
H49C H 0.3126 -0.0706 0.4920 0.064 Uiso 1 1 calc R U . . .
C50 C 0.50159(14) 0.24354(15) 0.42272(13) 0.0306(5) Uani 1 1 d . . . . .
H50 H 0.5083 0.2217 0.3731 0.037 Uiso 1 1 calc R U . . .
C51 C 0.58492(16) 0.22948(16) 0.46318(14) 0.0386(6) Uani 1 1 d . . . . .
H51A H 0.5976 0.1689 0.4650 0.058 Uiso 1 1 calc R U . . .
H51B H 0.5794 0.2515 0.5118 0.058 Uiso 1 1 calc R U . . .
H51C H 0.6311 0.2591 0.4387 0.058 Uiso 1 1 calc R U . . .
C52 C 0.4831(2) 0.33859(16) 0.41933(16) 0.0486(7) Uani 1 1 d . . . . .
H52A H 0.5279 0.3669 0.3920 0.073 Uiso 1 1 calc R U . . .
H52B H 0.4814 0.3617 0.4677 0.073 Uiso 1 1 calc R U . . .
H52C H 0.4282 0.3479 0.3960 0.073 Uiso 1 1 calc R U . . .
Ni1 Ni 0.33506(4) 0.24912(5) 0.28534(4) 0.02020(14) Uani 0.869(3) 1 d . U P B 1
Cl1 Cl 0.45048(9) 0.30545(14) 0.24063(12) 0.0389(4) Uani 0.869(3) 1 d . . P B 1
C1 C 0.27525(19) 0.36479(19) 0.28809(17) 0.0434(7) Uani 0.869(3) 1 d . U P B 1
H1A H 0.2723 0.3935 0.3349 0.052 Uiso 0.869(3) 1 calc R U P B 1
H1B H 0.2858 0.4034 0.2476 0.052 Uiso 0.869(3) 1 calc R U P B 1
C2 C 0.2190(2) 0.2994(2) 0.27670(19) 0.0364(7) Uani 0.869(3) 1 d . U P B 1
C3 C 0.22123(18) 0.2313(2) 0.32533(16) 0.0396(7) Uani 0.869(3) 1 d . U P B 1
H3A H 0.1914 0.1791 0.3107 0.048 Uiso 0.869(3) 1 calc R U P B 1
H3B H 0.2136 0.2455 0.3763 0.048 Uiso 0.869(3) 1 calc R U P B 1
C4 C 0.17252(18) 0.2901(2) 0.20705(15) 0.0383(7) Uani 0.869(3) 1 d . U P B 1
H4A H 0.1801 0.2326 0.1889 0.058 Uiso 0.869(3) 1 calc R U P B 1
H4B H 0.1953 0.3306 0.1725 0.058 Uiso 0.869(3) 1 calc R U P B 1
H4C H 0.1120 0.3012 0.2144 0.058 Uiso 0.869(3) 1 calc R U P B 1
Ni21 Ni 0.3179(3) 0.2257(3) 0.2690(3) 0.0235(9) Uani 0.131(3) 1 d . U P B 2
Cl21 Cl 0.4210(7) 0.3183(8) 0.2459(7) 0.035(2) Uani 0.131(3) 1 d . . P B 2
C21 C 0.2233(14) 0.3068(15) 0.2390(13) 0.0375(16) Uani 0.131(3) 1 d . U P B 2
H21A H 0.2294 0.3665 0.2535 0.045 Uiso 0.131(3) 1 calc R U P B 2
H21B H 0.1994 0.2991 0.1906 0.045 Uiso 0.131(3) 1 calc R U P B 2
C22 C 0.1999(14) 0.2557(17) 0.2858(13) 0.0372(15) Uani 0.131(3) 1 d . U P B 2
C23 C 0.2085(11) 0.1659(13) 0.2685(10) 0.0361(19) Uani 0.131(3) 1 d . U P B 2
H23A H 0.1865 0.1473 0.2216 0.043 Uiso 0.131(3) 1 calc R U P B 2
H23B H 0.1982 0.1252 0.3075 0.043 Uiso 0.131(3) 1 calc R U P B 2
C24 C 0.1702(12) 0.2810(14) 0.3586(10) 0.038(3) Uani 0.131(3) 1 d . U P B 2
H24A H 0.1552 0.2303 0.3858 0.058 Uiso 0.131(3) 1 calc R U P B 2
H24B H 0.2156 0.3115 0.3832 0.058 Uiso 0.131(3) 1 calc R U P B 2
H24C H 0.1203 0.3175 0.3543 0.058 Uiso 0.131(3) 1 calc R U P B 2

loop_
_atom_site_aniso_label
_atom_site_aniso_U_11
_atom_site_aniso_U_22
_atom_site_aniso_U_33
_atom_site_aniso_U_23
_atom_site_aniso_U_13
_atom_site_aniso_U_12
N1 0.0181(9) 0.0205(9) 0.0211(9) -0.0018(7) -0.0009(7) 0.0033(7)
C31 0.0166(10) 0.0196(11) 0.0238(11) 0.0007(8) 0.0007(8) -0.0055(8)
C32 0.0229(11) 0.0233(11) 0.0288(12) -0.0034(9) 0.0021(9) 0.0074(9)
C33 0.0464(15) 0.0181(12) 0.0273(12) 0.0002(9) 0.0027(10) 0.0013(10)
C34 0.0731(19) 0.0200(12) 0.0201(12) -0.0006(9) 0.0017(11) 0.0064(12)
C35 0.0552(17) 0.0415(15) 0.0314(13) 0.0109(11) 0.0056(12) 0.0285(13)
C36 0.0230(13) 0.0443(17) 0.105(3) -0.0293(17) -0.0009(15) 0.0093(12)
C37 0.075(4) 0.0342(18) 0.024(3) -0.0027(17) -0.0064(18) 0.005(2)
C38 0.071(4) 0.030(2) 0.019(3) 0.003(2) 0.015(2) 0.011(3)
C39 0.069(4) 0.0323(19) 0.023(3) -0.0101(18) -0.0119(19) 0.008(2)
C40 0.075(4) 0.0327(18) 0.024(3) 0.0016(16) 0.0083(18) 0.010(2)
C41 0.0246(11) 0.0276(12) 0.0193(11) -0.0036(9) -0.0039(8) 0.0091(9)
C42 0.0242(11) 0.0355(13) 0.0236(11) -0.0021(10) -0.0018(9) 0.0088(9)
C43 0.0318(13) 0.0628(18) 0.0263(13) -0.0086(12) 0.0041(10) 0.0044(12)
C44 0.0421(16) 0.079(2) 0.0276(14) -0.0212(14) 0.0017(12) 0.0034(15)
C45 0.0386(15) 0.0549(17) 0.0368(15) -0.0216(13) -0.0082(12) 0.0023(12)
C46 0.0261(12) 0.0353(13) 0.0273(12) -0.0066(10) -0.0054(9) 0.0080(10)
C47 0.0317(12) 0.0294(12) 0.0226(11) 0.0013(9) 0.0043(9) 0.0054(10)
C48 0.0319(13) 0.0362(14) 0.0463(15) 0.0043(12) -0.0033(11) -0.0018(11)
C49 0.0435(15) 0.0451(16) 0.0398(15) 0.0180(12) 0.0137(12) 0.0094(12)
C50 0.0332(12) 0.0270(12) 0.0315(12) -0.0058(10) -0.0095(10) 0.0012(10)
C51 0.0323(13) 0.0397(15) 0.0439(15) 0.0034(11) -0.0092(11) -0.0074(11)
C52 0.069(2) 0.0285(14) 0.0486(17) -0.0108(12) -0.0205(15) 0.0078(13)
Ni1 0.0193(2) 0.0154(3) 0.0259(3) -0.0017(2) -0.00378(19) 0.00237(19)
Cl1 0.0326(8) 0.0405(9) 0.0437(7) 0.0184(6) -0.0120(7) -0.0164(6)
C1 0.0440(16) 0.0367(15) 0.0495(17) -0.0148(13) -0.0158(13) 0.0233(12)
C2 0.0280(14) 0.0493(16) 0.0319(15) -0.0093(15) -0.0037(13) 0.0194(12)
C3 0.0283(14) 0.0620(18) 0.0285(15) -0.0012(13) 0.0044(11) 0.0076(13)
C4 0.0267(15) 0.0558(19) 0.0324(15) -0.0015(13) -0.0050(12) 0.0096(13)
Ni21 0.0257(18) 0.0192(19) 0.0258(19) -0.0023(13) -0.0045(13) 0.0006(13)
Cl21 0.050(6) 0.021(3) 0.034(3) 0.006(2) -0.009(5) -0.010(5)
C21 0.031(3) 0.046(3) 0.035(3) -0.008(3) -0.006(3) 0.020(3)
C22 0.026(3) 0.053(3) 0.032(3) -0.005(3) -0.002(3) 0.016(3)
C23 0.025(4) 0.054(3) 0.029(4) -0.004(3) 0.000(3) 0.010(4)
C24 0.027(5) 0.053(5) 0.035(4) -0.002(4) -0.002(4) 0.019(5)

loop_
_atom_type_symbol
_atom_type_description
_atom_type_scat_dispersion_real
_atom_type_scat_dispersion_imag
_atom_type_scat_source
C C 0.0033 0.0016 'International Tables Vol C Tables 4.2.6.8 and 6.1.1.4'
H H 0.0000 0.0000 'International Tables Vol C Tables 4.2.6.8 and 6.1.1.4'
Cl Cl 0.1484 0.1585 'International Tables Vol C Tables 4.2.6.8 and 6.1.1.4'
N N 0.0061 0.0033 'International Tables Vol C Tables 4.2.6.8 and 6.1.1.4'
Ni Ni 0.3393 1.1124 'International Tables Vol C Tables 4.2.6.8 and 6.1.1.4'

loop_
_geom_angle_atom_site_label_1
_geom_angle_atom_site_label_2
_geom_angle_atom_site_label_3
_geom_angle
C31 N1 C41 123.98(17)
C31 N1 C32 114.17(16)
C41 N1 C32 121.71(16)
N1 C31 C34 108.27(18)
N1 C31 Ni21 139.7(2)
C34 C31 Ni21 110.9(2)
N1 C31 Ni1 128.47(16)
C34 C31 Ni1 123.16(15)
C35 C32 C36 108.7(2)
C35 C32 C33 112.1(2)
C36 C32 C33 113.5(2)
C35 C32 N1 114.57(18)
C36 C32 N1 108.63(18)
C33 C32 N1 99.16(16)
C32 C33 C34 106.26(18)
C32 C33 H33A 110.5
C34 C33 H33A 110.5
C32 C33 H33B 110.5
C34 C33 H33B 110.5
H33A C33 H33B 108.7
C37 C34 C31 116.5(4)
C40 C34 C31 121.0(3)
C37 C34 C33 115.4(4)
C40 C34 C33 116.1(3)
C31 C34 C33 104.09(17)
C40 C34 C39 105.7(3)
C31 C34 C39 100.3(3)
C33 C34 C39 108.0(3)
C37 C34 C38 108.0(4)
C31 C34 C38 105.7(3)
C33 C34 C38 106.4(3)
C32 C35 H35A 109.5
C32 C35 H35B 109.5
H35A C35 H35B 109.5
C32 C35 H35C 109.5
H35A C35 H35C 109.5
H35B C35 H35C 109.5
C32 C36 H36A 109.5
C32 C36 H36B 109.5
H36A C36 H36B 109.5
C32 C36 H36C 109.5
H36A C36 H36C 109.5
H36B C36 H36C 109.5
C34 C37 H37A 109.5
C34 C37 H37B 109.5
H37A C37 H37B 109.5
C34 C37 H37C 109.5
H37A C37 H37C 109.5
H37B C37 H37C 109.5
C34 C38 H38A 109.5
C34 C38 H38B 109.5
H38A C38 H38B 109.5
C34 C38 H38C 109.5
H38A C38 H38C 109.5
H38B C38 H38C 109.5
C34 C39 H39A 109.5
C34 C39 H39B 109.5
H39A C39 H39B 109.5
C34 C39 H39C 109.5
H39A C39 H39C 109.5
H39B C39 H39C 109.5
C34 C40 H40A 109.5
C34 C40 H40B 109.5
H40A C40 H40B 109.5
C34 C40 H40C 109.5
H40A C40 H40C 109.5
H40B C40 H40C 109.5
C46 C41 C42 121.2(2)
C46 C41 N1 120.47(19)
C42 C41 N1 118.34(19)
C43 C42 C41 117.9(2)
C43 C42 C47 116.1(2)
C41 C42 C47 126.02(19)
C44 C43 C42 121.7(2)
C44 C43 H43 119.1
C42 C43 H43 119.1
C45 C44 C43 119.4(2)
C45 C44 H44 120.3
C43 C44 H44 120.3
C44 C45 C46 122.4(2)
C44 C45 H45 118.8
C46 C45 H45 118.8
C41 C46 C45 117.3(2)
C41 C46 C50 125.8(2)
C45 C46 C50 116.8(2)
C42 C47 C48 112.29(19)
C42 C47 C49 111.6(2)
C48 C47 C49 107.0(2)
C42 C47 H47 108.6
C48 C47 H47 108.6
C49 C47 H47 108.6
C47 C48 H48A 109.5
C47 C48 H48B 109.5
H48A C48 H48B 109.5
C47 C48 H48C 109.5
H48A C48 H48C 109.5
H48B C48 H48C 109.5
C47 C49 H49A 109.5
C47 C49 H49B 109.5
H49A C49 H49B 109.5
C47 C49 H49C 109.5
H49A C49 H49C 109.5
H49B C49 H49C 109.5
C46 C50 C51 110.80(19)
C46 C50 C52 110.9(2)
C51 C50 C52 109.0(2)
C46 C50 H50 108.7
C51 C50 H50 108.7
C52 C50 H50 108.7
C50 C51 H51A 109.5
C50 C51 H51B 109.5
H51A C51 H51B 109.5
C50 C51 H51C 109.5
H51A C51 H51C 109.5
H51B C51 H51C 109.5
C50 C52 H52A 109.5
C50 C52 H52B 109.5
H52A C52 H52B 109.5
C50 C52 H52C 109.5
H52A C52 H52C 109.5
H52B C52 H52C 109.5
C31 Ni1 C3 98.56(12)
C31 Ni1 C2 134.84(14)
C3 Ni1 C2 41.75(15)
C31 Ni1 C1 169.83(12)
C3 Ni1 C1 72.57(14)
C2 Ni1 C1 39.66(14)
C31 Ni1 Cl1 97.19(8)
C3 Ni1 Cl1 164.11(12)
C2 Ni1 Cl1 124.38(13)
C1 Ni1 Cl1 91.55(12)
C2 C1 Ni1 67.84(17)
C2 C1 H1A 116.9
Ni1 C1 H1A 116.9
C2 C1 H1B 116.9
Ni1 C1 H1B 116.9
H1A C1 H1B 113.9
C1 C2 C3 117.2(3)
C1 C2 C4 121.4(3)
C3 C2 C4 119.9(3)
C1 C2 Ni1 72.50(17)
C3 C2 Ni1 67.74(16)
C4 C2 Ni1 118.4(2)
C2 C3 Ni1 70.51(17)
C2 C3 H3A 116.6
Ni1 C3 H3A 116.6
C2 C3 H3B 116.6
Ni1 C3 H3B 116.6
H3A C3 H3B 113.6
C2 C4 H4A 109.5
C2 C4 H4B 109.5
H4A C4 H4B 109.5
C2 C4 H4C 109.5
H4A C4 H4C 109.5
H4B C4 H4C 109.5
C31 Ni21 C22 131.2(9)
C31 Ni21 C23 95.4(6)
C22 Ni21 C23 44.0(10)
C31 Ni21 C21 165.7(8)
C22 Ni21 C21 36.4(10)
C23 Ni21 C21 70.3(9)
C31 Ni21 Cl21 100.6(3)
C22 Ni21 Cl21 124.5(9)
C23 Ni21 Cl21 162.5(7)
C21 Ni21 Cl21 93.7(8)
C22 C21 Ni21 67.4(14)
C22 C21 H21A 117.0
Ni21 C21 H21A 117.0
C22 C21 H21B 117.0
Ni21 C21 H21B 117.0
H21A C21 H21B 114.0
C21 C22 C23 116(2)
C21 C22 C24 124(2)
C23 C22 C24 119(2)
C21 C22 Ni21 76.2(15)
C23 C22 Ni21 68.8(11)
C24 C22 Ni21 120.8(16)
C22 C23 Ni21 67.2(12)
C22 C23 H23A 117.0
Ni21 C23 H23A 117.0
C22 C23 H23B 117.0
Ni21 C23 H23B 117.0
H23A C23 H23B 114.0
C22 C24 H24A 109.5
C22 C24 H24B 109.5
H24A C24 H24B 109.5
C22 C24 H24C 109.5
H24A C24 H24C 109.5
H24B C24 H24C 109.5

loop_
_geom_bond_atom_site_label_1
_geom_bond_atom_site_label_2
_geom_bond_distance
N1 C31 1.310(3)
N1 C41 1.466(3)
N1 C32 1.538(3)
C31 C34 1.525(3)
C31 Ni21 1.759(5)
C31 Ni1 1.894(2)
C32 C35 1.512(3)
C32 C36 1.516(3)
C32 C33 1.517(3)
C33 C34 1.538(3)
C33 H33A 0.9900
C33 H33B 0.9900
C34 C37 1.406(10)
C34 C40 1.460(7)
C34 C39 1.662(8)
C34 C38 1.672(9)
C35 H35A 0.9800
C35 H35B 0.9800
C35 H35C 0.9800
C36 H36A 0.9800
C36 H36B 0.9800
C36 H36C 0.9800
C37 H37A 0.9800
C37 H37B 0.9800
C37 H37C 0.9800
C38 H38A 0.9800
C38 H38B 0.9800
C38 H38C 0.9800
C39 H39A 0.9800
C39 H39B 0.9800
C39 H39C 0.9800
C40 H40A 0.9800
C40 H40B 0.9800
C40 H40C 0.9800
C41 C46 1.403(3)
C41 C42 1.411(3)
C42 C43 1.396(3)
C42 C47 1.522(3)
C43 C44 1.375(4)
C43 H43 0.9500
C44 C45 1.364(4)
C44 H44 0.9500
C45 C46 1.403(3)
C45 H45 0.9500
C46 C50 1.517(3)
C47 C48 1.531(3)
C47 C49 1.537(3)
C47 H47 1.0000
C48 H48A 0.9800
C48 H48B 0.9800
C48 H48C 0.9800
C49 H49A 0.9800
C49 H49B 0.9800
C49 H49C 0.9800
C50 C51 1.533(3)
C50 C52 1.535(3)
C50 H50 1.0000
C51 H51A 0.9800
C51 H51B 0.9800
C51 H51C 0.9800
C52 H52A 0.9800
C52 H52B 0.9800
C52 H52C 0.9800
Ni1 C3 1.965(3)
Ni1 C2 2.001(3)
Ni1 C1 2.061(3)
Ni1 Cl1 2.1925(19)
C1 C2 1.379(5)
C1 H1A 0.9900
C1 H1B 0.9900
C2 C3 1.414(5)
C2 C4 1.506(4)
C3 H3A 0.9900
C3 H3B 0.9900
C4 H4A 0.9800
C4 H4B 0.9800
C4 H4C 0.9800
Ni21 C22 1.94(2)
Ni21 C23 1.97(2)
Ni21 C21 2.05(2)
Ni21 Cl21 2.231(13)
C21 C22 1.25(4)
C21 H21A 0.9900
C21 H21B 0.9900
C22 C23 1.47(3)
C22 C24 1.50(3)
C23 H23A 0.9900
C23 H23B 0.9900
C24 H24A 0.9800
C24 H24B 0.9800
C24 H24C 0.9800

loop_
_geom_torsion_atom_site_label_1
_geom_torsion_atom_site_label_2
_geom_torsion_atom_site_label_3
_geom_torsion_atom_site_label_4
_geom_torsion
C41 N1 C31 C34 -170.00(19)
C32 N1 C31 C34 14.1(2)
C41 N1 C31 Ni21 -4.1(5)
C32 N1 C31 Ni21 -179.9(3)
C41 N1 C31 Ni1 13.5(3)
C32 N1 C31 Ni1 -162.35(15)
C31 N1 C32 C35 -146.0(2)
C41 N1 C32 C35 38.0(3)
C31 N1 C32 C36 92.2(2)
C41 N1 C32 C36 -83.8(3)
C31 N1 C32 C33 -26.5(2)
C41 N1 C32 C33 157.50(18)
C35 C32 C33 C34 148.3(2)
C36 C32 C33 C34 -88.1(2)
N1 C32 C33 C34 26.9(2)
N1 C31 C34 C37 132.7(4)
Ni1 C31 C34 C37 -50.5(5)
N1 C31 C34 C40 -128.3(4)
Ni21 C31 C34 C40 61.4(5)
N1 C31 C34 C33 4.5(3)
Ni21 C31 C34 C33 -165.8(2)
Ni1 C31 C34 C33 -178.75(15)
N1 C31 C34 C39 116.3(3)
Ni21 C31 C34 C39 -54.1(3)
N1 C31 C34 C38 -107.3(4)
Ni1 C31 C34 C38 69.4(4)
C32 C33 C34 C37 -149.9(5)
C32 C33 C34 C40 114.6(4)
C32 C33 C34 C31 -21.0(3)
C32 C33 C34 C39 -127.0(3)
C32 C33 C34 C38 90.4(4)
C31 N1 C41 C46 -80.2(3)
C32 N1 C41 C46 95.4(2)
C31 N1 C41 C42 100.0(2)
C32 N1 C41 C42 -84.4(2)
C46 C41 C42 C43 -1.9(3)
N1 C41 C42 C43 178.0(2)
C46 C41 C42 C47 177.8(2)
N1 C41 C42 C47 -2.4(3)
C41 C42 C43 C44 -0.5(4)
C47 C42 C43 C44 179.8(2)
C42 C43 C44 C45 2.1(4)
C43 C44 C45 C46 -1.3(4)
C42 C41 C46 C45 2.6(3)
N1 C41 C46 C45 -177.2(2)
C42 C41 C46 C50 -177.2(2)
N1 C41 C46 C50 3.0(3)
C44 C45 C46 C41 -1.0(4)
C44 C45 C46 C50 178.8(2)
C43 C42 C47 C48 62.3(3)
C41 C42 C47 C48 -117.4(2)
C43 C42 C47 C49 -57.9(3)
C41 C42 C47 C49 122.5(2)
C41 C46 C50 C51 -117.8(2)
C45 C46 C50 C51 62.4(3)
C41 C46 C50 C52 121.1(2)
C45 C46 C50 C52 -58.7(3)
N1 C31 Ni1 C3 -72.8(2)
C34 C31 Ni1 C3 111.1(2)
N1 C31 Ni1 C2 -96.8(2)
C34 C31 Ni1 C2 87.2(2)
N1 C31 Ni1 C1 -44.0(7)
C34 C31 Ni1 C1 140.0(6)
N1 C31 Ni1 Cl1 105.09(19)
C34 C31 Ni1 Cl1 -70.9(2)
Ni1 C1 C2 C3 52.5(2)
Ni1 C1 C2 C4 -113.1(3)
C1 C2 C3 Ni1 -54.9(3)
C4 C2 C3 Ni1 111.0(3)
N1 C31 Ni21 C22 -57.2(11)
C34 C31 Ni21 C22 108.5(10)
N1 C31 Ni21 C23 -85.9(7)
C34 C31 Ni21 C23 79.8(6)
N1 C31 Ni21 C21 -84(3)
C34 C31 Ni21 C21 82(3)
N1 C31 Ni21 Cl21 101.3(5)
C34 C31 Ni21 Cl21 -93.0(4)
Ni21 C21 C22 C23 -57.5(17)
Ni21 C21 C22 C24 118(2)
C21 C22 C23 Ni21 61(2)
C24 C22 C23 Ni21 -114(2)
